data_7159325
loop_
_publ_author_name
'Nazeri, Mohammad Taghi'
'Ahmadi, Masoomeh'
'Ghasemi, Maryam'
'Shaabani, Ahmad'
'Notash, Behrouz'

_publ_section_title
;
 The new synthesis of pyrrole-fused
 dibenzo[<i>b</i>,<i>f</i>][1,4]oxazepine/thiazepines by the
 pseudo-Joulli&#xe9;-Ugi reaction <i>via</i> an unexpected route with high
 chemoselectivity.
;
_journal_issue 19
_journal_name_full 'Organic &amp; biomolecular chemistry'
_journal_page_first 4095
_journal_page_last 4108
_journal_paper_doi 10.1039/d3ob00250k
_journal_volume 21
_journal_year 2023
_chemical_formula_moiety 'C24 H24 N2 O5'
_chemical_formula_sum 'C24 H24 N2 O5'
_chemical_formula_weight 420.45
_space_group_IT_number 2
_space_group_name_Hall '-P 1'
_space_group_name_H-M_alt 'P -1'
_symmetry_cell_setting triclinic
_symmetry_space_group_name_Hall '-P 1'
_symmetry_space_group_name_H-M 'P -1'
_atom_sites_solution_hydrogens geom
_atom_sites_solution_primary direct
_atom_sites_solution_secondary difmap
_audit_creation_method SHELXL-97
_audit_update_record
;
2022-11-16 deposited with the CCDC.	2023-04-25 downloaded from the CCDC.
;
_cell_angle_alpha 107.89(3)
_cell_angle_beta 92.67(3)
_cell_angle_gamma 90.21(3)
_cell_formula_units_Z 2
_cell_length_a 7.1923(14)
_cell_length_b 9.941(2)
_cell_length_c 15.929(3)
_cell_measurement_reflns_used 3807
_cell_measurement_temperature 298(2)
_cell_measurement_theta_max 25.00
_cell_measurement_theta_min 2.15
_cell_volume 1082.5(4)
_computing_cell_refinement 'X-Area (Stoe & Cie GmbH, 2005)'
_computing_data_collection 'X-Area (Stoe & Cie GmbH, 2005)'
_computing_data_reduction 'X-Area (Stoe & Cie GmbH, 2005)'
_computing_molecular_graphics 'ORTEP-3 for Windows (Farrugia, 1997)'
_computing_publication_material 'WinGX (Farrugia, 1999)'
_computing_structure_refinement 'SHELXL-97 (Sheldrick, 2008)'
_computing_structure_solution 'SHELXS-97 (Sheldrick, 2008)'
_diffrn_ambient_temperature 298(2)
_diffrn_detector_area_resol_mean '0.15 mm'
_diffrn_measured_fraction_theta_full 0.997
_diffrn_measured_fraction_theta_max 0.997
_diffrn_measurement_device_type 'STOE IPDS 2T'
_diffrn_measurement_method 'rotation method'
_diffrn_radiation_monochromator graphite
_diffrn_radiation_source 'fine-focus sealed tube'
_diffrn_radiation_type MoK\a
_diffrn_radiation_wavelength 0.71073
_diffrn_reflns_av_R_equivalents 0.1154
_diffrn_reflns_av_sigmaI/netI 0.0853
_diffrn_reflns_limit_h_max 8
_diffrn_reflns_limit_h_min -8
_diffrn_reflns_limit_k_max 11
_diffrn_reflns_limit_k_min -11
_diffrn_reflns_limit_l_max 18
_diffrn_reflns_limit_l_min -18
_diffrn_reflns_number 8186
_diffrn_reflns_theta_full 25.00
_diffrn_reflns_theta_max 25.00
_diffrn_reflns_theta_min 2.15
_diffrn_standards_number 0
_exptl_absorpt_coefficient_mu 0.091
_exptl_absorpt_correction_type none
_exptl_crystal_colour yellow
_exptl_crystal_density_diffrn 1.290
_exptl_crystal_density_method 'not measured'
_exptl_crystal_description plate
_exptl_crystal_F_000 444
_exptl_crystal_size_max 0.5
_exptl_crystal_size_mid 0.45
_exptl_crystal_size_min 0.4
_refine_diff_density_max 0.254
_refine_diff_density_min -0.238
_refine_diff_density_rms 0.050
_refine_ls_extinction_method none
_refine_ls_goodness_of_fit_ref 0.959
_refine_ls_hydrogen_treatment mixed
_refine_ls_matrix_type full
_refine_ls_number_parameters 289
_refine_ls_number_reflns 3807
_refine_ls_number_restraints 0
_refine_ls_restrained_S_all 0.959
_refine_ls_R_factor_all 0.0941
_refine_ls_R_factor_gt 0.0594
_refine_ls_shift/su_max 0.048
_refine_ls_shift/su_mean 0.001
_refine_ls_structure_factor_coef Fsqd
_refine_ls_weighting_details 'calc w=1/[\s^2^(Fo^2^)+(0.0843P)^2^+0.0000P] where P=(Fo^2^+2Fc^2^)/3'
_refine_ls_weighting_scheme calc
_refine_ls_wR_factor_gt 0.1398
_refine_ls_wR_factor_ref 0.1547
_reflns_number_gt 2479
_reflns_number_total 3807
_reflns_threshold_expression >2sigma(I)
_cod_data_source_file d3ob00250k2.cif
_cod_data_source_block khc1712h
_cod_depositor_comments 'Adding full bibliography for 7159325.cif.'
_cod_database_code 7159325

loop_
_symmetry_equiv_pos_as_xyz
'x, y, z'
'-x, -y, -z'

loop_
_atom_site_label
_atom_site_type_symbol
_atom_site_fract_x
_atom_site_fract_y
_atom_site_fract_z
_atom_site_U_iso_or_equiv
_atom_site_adp_type
_atom_site_occupancy
_atom_site_symmetry_multiplicity
_atom_site_calc_flag
_atom_site_refinement_flags
_atom_site_disorder_assembly
_atom_site_disorder_group
O1 O 0.7841(3) 0.31027(17) 0.33588(11) 0.0531(5) Uani 1 1 d . . .
O2 O 0.7242(3) 0.80002(19) 0.46542(11) 0.0725(6) Uani 1 1 d . . .
O3 O 0.7639(3) 0.93289(17) 0.37825(11) 0.0650(6) Uani 1 1 d . . .
O4 O 0.4310(3) 0.8169(2) 0.15290(14) 0.0807(7) Uani 1 1 d . . .
O5 O 0.3985(3) 0.8877(2) 0.29796(14) 0.0883(8) Uani 1 1 d . . .
N1 N 0.7669(3) 0.56377(18) 0.29937(11) 0.0401(5) Uani 1 1 d . . .
N2 N 0.4661(3) 0.4918(2) 0.10268(12) 0.0461(5) Uani 1 1 d . . .
C1 C 0.7413(3) 0.3238(2) 0.18743(15) 0.0434(6) Uani 1 1 d . . .
C2 C 0.7404(4) 0.2530(3) 0.09664(17) 0.0558(7) Uani 1 1 d . . .
H2 H 0.7166 0.3027 0.0566 0.067 Uiso 1 1 calc R . .
C3 C 0.7745(5) 0.1110(3) 0.0664(2) 0.0771(9) Uani 1 1 d . . .
H3 H 0.7729 0.0652 0.0059 0.093 Uiso 1 1 calc R . .
C4 C 0.8109(5) 0.0356(3) 0.1243(3) 0.0893(11) Uani 1 1 d . . .
H4 H 0.8333 -0.0608 0.1031 0.107 Uiso 1 1 calc R . .
C5 C 0.8143(5) 0.1029(3) 0.2140(2) 0.0720(9) Uani 1 1 d . . .
H5 H 0.8390 0.0525 0.2536 0.086 Uiso 1 1 calc R . .
C6 C 0.7810(3) 0.2449(2) 0.24417(17) 0.0494(6) Uani 1 1 d . . .
C7 C 0.9340(3) 0.4044(3) 0.36275(15) 0.0449(6) Uani 1 1 d . . .
C8 C 1.0879(4) 0.3696(3) 0.40514(17) 0.0579(7) Uani 1 1 d . . .
H8 H 1.0913 0.2830 0.4162 0.070 Uiso 1 1 calc R . .
C9 C 1.2367(4) 0.4619(3) 0.43127(17) 0.0625(8) Uani 1 1 d . . .
H9 H 1.3408 0.4383 0.4603 0.075 Uiso 1 1 calc R . .
C10 C 1.2315(4) 0.5896(3) 0.41431(16) 0.0569(7) Uani 1 1 d . . .
H10 H 1.3326 0.6522 0.4316 0.068 Uiso 1 1 calc R . .
C11 C 1.0770(3) 0.6246(3) 0.37184(15) 0.0478(6) Uani 1 1 d . . .
H11 H 1.0742 0.7109 0.3605 0.057 Uiso 1 1 calc R . .
C12 C 0.9262(3) 0.5328(2) 0.34603(13) 0.0417(6) Uani 1 1 d . . .
C13 C 0.6913(3) 0.4725(2) 0.22022(13) 0.0389(5) Uani 1 1 d . . .
C14 C 0.5730(3) 0.5484(2) 0.18334(14) 0.0405(5) Uani 1 1 d . . .
C15 C 0.2764(3) 0.4322(3) 0.10517(15) 0.0501(6) Uani 1 1 d . . .
C16 C 0.2797(4) 0.3309(4) 0.1589(2) 0.0781(9) Uani 1 1 d . . .
H16A H 0.3645 0.2563 0.1346 0.117 Uiso 1 1 calc R . .
H16B H 0.1571 0.2914 0.1575 0.117 Uiso 1 1 calc R . .
H16C H 0.3195 0.3804 0.2189 0.117 Uiso 1 1 calc R . .
C17 C 0.2180(4) 0.3571(4) 0.00935(18) 0.0773(10) Uani 1 1 d . . .
H17A H 0.2128 0.4243 -0.0230 0.116 Uiso 1 1 calc R . .
H17B H 0.0974 0.3136 0.0061 0.116 Uiso 1 1 calc R . .
H17C H 0.3067 0.2859 -0.0158 0.116 Uiso 1 1 calc R . .
C18 C 0.1413(4) 0.5495(4) 0.1433(2) 0.0728(9) Uani 1 1 d . . .
H18A H 0.1802 0.5990 0.2034 0.109 Uiso 1 1 calc R . .
H18B H 0.0189 0.5095 0.1415 0.109 Uiso 1 1 calc R . .
H18C H 0.1392 0.6141 0.1092 0.109 Uiso 1 1 calc R . .
C19 C 0.5767(3) 0.6902(2) 0.23959(15) 0.0441(6) Uani 1 1 d . . .
C20 C 0.4653(4) 0.8025(3) 0.2244(2) 0.0587(7) Uani 1 1 d . . .
C21 C 0.3003(8) 1.0093(5) 0.2867(4) 0.146(2) Uani 1 1 d . . .
H21A H 0.3099 1.0111 0.2271 0.220 Uiso 1 1 calc R . .
H21B H 0.3546 1.0945 0.3269 0.220 Uiso 1 1 calc R . .
H21C H 0.1715 1.0024 0.2986 0.220 Uiso 1 1 calc R . .
C22 C 0.6982(3) 0.6961(2) 0.31050(14) 0.0419(6) Uani 1 1 d . . .
C23 C 0.7309(4) 0.8129(2) 0.39338(16) 0.0461(6) Uani 1 1 d . . .
C24 C 0.7588(6) 1.0600(3) 0.4534(2) 0.0846(11) Uani 1 1 d . . .
H24A H 0.6325 1.0903 0.4616 0.127 Uiso 1 1 calc R . .
H24B H 0.8327 1.1332 0.4429 0.127 Uiso 1 1 calc R . .
H24C H 0.8078 1.0405 0.5055 0.127 Uiso 1 1 calc R . .
H2A H 0.455(4) 0.558(3) 0.0797(19) 0.059(9) Uiso 1 1 d . . .

loop_
_atom_site_aniso_label
_atom_site_aniso_U_11
_atom_site_aniso_U_22
_atom_site_aniso_U_33
_atom_site_aniso_U_23
_atom_site_aniso_U_13
_atom_site_aniso_U_12
O1 0.0644(11) 0.0448(10) 0.0504(10) 0.0155(8) 0.0008(8) -0.0042(8)
O2 0.1271(19) 0.0501(11) 0.0369(10) 0.0086(8) 0.0014(10) 0.0138(11)
O3 0.1009(16) 0.0367(10) 0.0509(10) 0.0039(8) 0.0030(10) -0.0073(9)
O4 0.1032(17) 0.0822(15) 0.0669(13) 0.0389(12) -0.0048(12) 0.0225(13)
O5 0.1063(18) 0.0777(14) 0.0725(14) 0.0109(12) 0.0013(13) 0.0495(14)
N1 0.0453(11) 0.0354(10) 0.0354(9) 0.0059(8) -0.0061(8) -0.0014(8)
N2 0.0452(12) 0.0579(13) 0.0343(10) 0.0142(10) -0.0056(9) -0.0070(10)
C1 0.0411(13) 0.0370(13) 0.0457(13) 0.0037(11) -0.0009(10) -0.0029(10)
C2 0.0563(16) 0.0504(15) 0.0474(14) -0.0046(12) 0.0012(12) -0.0059(12)
C3 0.081(2) 0.0570(19) 0.0692(19) -0.0153(16) 0.0034(17) -0.0048(16)
C4 0.107(3) 0.0377(16) 0.103(3) -0.0082(18) 0.000(2) 0.0012(17)
C5 0.084(2) 0.0401(16) 0.086(2) 0.0114(15) -0.0015(18) -0.0022(14)
C6 0.0484(14) 0.0373(13) 0.0570(15) 0.0068(11) 0.0006(12) -0.0034(11)
C7 0.0520(15) 0.0419(13) 0.0381(12) 0.0084(10) 0.0018(11) 0.0019(11)
C8 0.0693(18) 0.0564(16) 0.0466(14) 0.0151(12) -0.0072(13) 0.0123(14)
C9 0.0629(18) 0.0674(18) 0.0487(15) 0.0076(13) -0.0135(13) 0.0130(15)
C10 0.0531(16) 0.0633(17) 0.0414(13) -0.0009(12) -0.0098(12) -0.0031(13)
C11 0.0540(15) 0.0448(14) 0.0379(12) 0.0037(11) -0.0037(11) -0.0023(11)
C12 0.0498(14) 0.0403(13) 0.0302(11) 0.0043(10) -0.0021(10) 0.0044(10)
C13 0.0407(13) 0.0386(12) 0.0328(11) 0.0048(10) -0.0009(10) -0.0059(10)
C14 0.0399(13) 0.0444(13) 0.0342(11) 0.0081(10) -0.0004(10) -0.0046(10)
C15 0.0442(14) 0.0659(16) 0.0382(12) 0.0141(12) -0.0034(11) -0.0094(12)
C16 0.0558(18) 0.098(2) 0.095(2) 0.053(2) -0.0053(17) -0.0190(16)
C17 0.0616(19) 0.105(3) 0.0489(16) 0.0008(16) -0.0078(14) -0.0295(17)
C18 0.0512(17) 0.098(2) 0.0668(18) 0.0208(17) 0.0082(14) -0.0008(16)
C19 0.0466(14) 0.0453(14) 0.0402(12) 0.0131(11) -0.0005(11) 0.0023(11)
C20 0.0561(17) 0.0516(16) 0.0653(18) 0.0147(14) -0.0059(14) 0.0035(13)
C21 0.171(5) 0.119(4) 0.143(4) 0.029(3) 0.007(4) 0.094(4)
C22 0.0511(14) 0.0349(12) 0.0369(12) 0.0075(10) -0.0016(10) 0.0025(10)
C23 0.0575(15) 0.0367(13) 0.0423(14) 0.0103(11) -0.0030(11) 0.0057(11)
C24 0.131(3) 0.0405(16) 0.0665(19) -0.0057(14) 0.001(2) -0.0029(17)

loop_
_atom_type_symbol
_atom_type_description
_atom_type_scat_dispersion_real
_atom_type_scat_dispersion_imag
_atom_type_scat_source
C C 0.0033 0.0016 'International Tables Vol C Tables 4.2.6.8 and 6.1.1.4'
H H 0.0000 0.0000 'International Tables Vol C Tables 4.2.6.8 and 6.1.1.4'
N N 0.0061 0.0033 'International Tables Vol C Tables 4.2.6.8 and 6.1.1.4'
O O 0.0106 0.0060 'International Tables Vol C Tables 4.2.6.8 and 6.1.1.4'

loop_
_geom_angle_atom_site_label_1
_geom_angle_atom_site_label_2
_geom_angle_atom_site_label_3
_geom_angle
_geom_angle_site_symmetry_1
_geom_angle_site_symmetry_3
_geom_angle_publ_flag
C7 O1 C6 110.30(19) . . ?
C23 O3 C24 116.5(2) . . ?
C20 O5 C21 114.5(3) . . ?
C22 N1 C13 108.76(18) . . ?
C22 N1 C12 125.14(19) . . ?
C13 N1 C12 123.86(18) . . ?
C14 N2 C15 118.74(19) . . ?
C14 N2 H2A 106.5(19) . . ?
C15 N2 H2A 108(2) . . ?
C6 C1 C2 117.2(2) . . ?
C6 C1 C13 121.8(2) . . ?
C2 C1 C13 120.8(2) . . ?
C3 C2 C1 120.5(3) . . ?
C3 C2 H2 119.8 . . ?
C1 C2 H2 119.8 . . ?
C2 C3 C4 120.8(3) . . ?
C2 C3 H3 119.6 . . ?
C4 C3 H3 119.6 . . ?
C3 C4 C5 119.9(3) . . ?
C3 C4 H4 120.1 . . ?
C5 C4 H4 120.1 . . ?
C6 C5 C4 119.3(3) . . ?
C6 C5 H5 120.3 . . ?
C4 C5 H5 120.3 . . ?
C5 C6 C1 122.3(3) . . ?
C5 C6 O1 118.0(2) . . ?
C1 C6 O1 119.7(2) . . ?
C8 C7 C12 120.7(3) . . ?
C8 C7 O1 120.0(2) . . ?
C12 C7 O1 119.3(2) . . ?
C7 C8 C9 120.2(3) . . ?
C7 C8 H8 119.9 . . ?
C9 C8 H8 119.9 . . ?
C8 C9 C10 119.7(3) . . ?
C8 C9 H9 120.1 . . ?
C10 C9 H9 120.1 . . ?
C11 C10 C9 120.1(3) . . ?
C11 C10 H10 120.0 . . ?
C9 C10 H10 120.0 . . ?
C10 C11 C12 120.5(2) . . ?
C10 C11 H11 119.7 . . ?
C12 C11 H11 119.7 . . ?
C11 C12 C7 118.8(2) . . ?
C11 C12 N1 121.9(2) . . ?
C7 C12 N1 119.3(2) . . ?
C14 C13 N1 107.75(19) . . ?
C14 C13 C1 129.8(2) . . ?
N1 C13 C1 122.5(2) . . ?
C13 C14 C19 108.09(19) . . ?
C13 C14 N2 124.8(2) . . ?
C19 C14 N2 127.1(2) . . ?
N2 C15 C16 111.3(2) . . ?
N2 C15 C17 105.0(2) . . ?
C16 C15 C17 111.1(3) . . ?
N2 C15 C18 110.7(2) . . ?
C16 C15 C18 109.4(2) . . ?
C17 C15 C18 109.3(2) . . ?
C15 C16 H16A 109.5 . . ?
C15 C16 H16B 109.5 . . ?
H16A C16 H16B 109.5 . . ?
C15 C16 H16C 109.5 . . ?
H16A C16 H16C 109.5 . . ?
H16B C16 H16C 109.5 . . ?
C15 C17 H17A 109.5 . . ?
C15 C17 H17B 109.5 . . ?
H17A C17 H17B 109.5 . . ?
C15 C17 H17C 109.5 . . ?
H17A C17 H17C 109.5 . . ?
H17B C17 H17C 109.5 . . ?
C15 C18 H18A 109.5 . . ?
C15 C18 H18B 109.5 . . ?
H18A C18 H18B 109.5 . . ?
C15 C18 H18C 109.5 . . ?
H18A C18 H18C 109.5 . . ?
H18B C18 H18C 109.5 . . ?
C22 C19 C14 106.9(2) . . ?
C22 C19 C20 128.3(2) . . ?
C14 C19 C20 124.7(2) . . ?
O4 C20 O5 122.5(3) . . ?
O4 C20 C19 124.5(3) . . ?
O5 C20 C19 113.0(2) . . ?
O5 C21 H21A 109.5 . . ?
O5 C21 H21B 109.5 . . ?
H21A C21 H21B 109.5 . . ?
O5 C21 H21C 109.5 . . ?
H21A C21 H21C 109.5 . . ?
H21B C21 H21C 109.5 . . ?
N1 C22 C19 108.5(2) . . ?
N1 C22 C23 122.27(19) . . ?
C19 C22 C23 128.5(2) . . ?
O2 C23 O3 124.3(2) . . ?
O2 C23 C22 124.1(2) . . ?
O3 C23 C22 111.6(2) . . ?
O3 C24 H24A 109.5 . . ?
O3 C24 H24B 109.5 . . ?
H24A C24 H24B 109.5 . . ?
O3 C24 H24C 109.5 . . ?
H24A C24 H24C 109.5 . . ?
H24B C24 H24C 109.5 . . ?

loop_
_geom_bond_atom_site_label_1
_geom_bond_atom_site_label_2
_geom_bond_distance
_geom_bond_site_symmetry_2
_geom_bond_publ_flag
O1 C7 1.388(3) . ?
O1 C6 1.404(3) . ?
O2 C23 1.196(3) . ?
O3 C23 1.310(3) . ?
O3 C24 1.452(3) . ?
O4 C20 1.205(3) . ?
O5 C20 1.329(4) . ?
O5 C21 1.456(4) . ?
N1 C22 1.370(3) . ?
N1 C13 1.392(3) . ?
N1 C12 1.422(3) . ?
N2 C14 1.421(3) . ?
N2 C15 1.492(3) . ?
N2 H2A 0.85(3) . ?
C1 C6 1.388(3) . ?
C1 C2 1.400(3) . ?
C1 C13 1.461(3) . ?
C2 C3 1.372(4) . ?
C2 H2 0.9300 . ?
C3 C4 1.373(5) . ?
C3 H3 0.9300 . ?
C4 C5 1.378(5) . ?
C4 H4 0.9300 . ?
C5 C6 1.370(4) . ?
C5 H5 0.9300 . ?
C7 C8 1.370(4) . ?
C7 C12 1.383(3) . ?
C8 C9 1.370(4) . ?
C8 H8 0.9300 . ?
C9 C10 1.377(4) . ?
C9 H9 0.9300 . ?
C10 C11 1.375(4) . ?
C10 H10 0.9300 . ?
C11 C12 1.378(3) . ?
C11 H11 0.9300 . ?
C13 C14 1.367(3) . ?
C14 C19 1.418(3) . ?
C15 C16 1.509(4) . ?
C15 C17 1.517(3) . ?
C15 C18 1.517(4) . ?
C16 H16A 0.9600 . ?
C16 H16B 0.9600 . ?
C16 H16C 0.9600 . ?
C17 H17A 0.9600 . ?
C17 H17B 0.9600 . ?
C17 H17C 0.9600 . ?
C18 H18A 0.9600 . ?
C18 H18B 0.9600 . ?
C18 H18C 0.9600 . ?
C19 C22 1.382(3) . ?
C19 C20 1.450(4) . ?
C21 H21A 0.9600 . ?
C21 H21B 0.9600 . ?
C21 H21C 0.9600 . ?
C22 C23 1.475(3) . ?
C24 H24A 0.9600 . ?
C24 H24B 0.9600 . ?
C24 H24C 0.9600 . ?

loop_
_geom_torsion_atom_site_label_1
_geom_torsion_atom_site_label_2
_geom_torsion_atom_site_label_3
_geom_torsion_atom_site_label_4
_geom_torsion
_geom_torsion_site_symmetry_1
_geom_torsion_site_symmetry_2
_geom_torsion_site_symmetry_3
_geom_torsion_site_symmetry_4
_geom_torsion_publ_flag
C6 C1 C2 C3 1.1(4) . . . . ?
C13 C1 C2 C3 -175.3(3) . . . . ?
C1 C2 C3 C4 -0.3(5) . . . . ?
C2 C3 C4 C5 -0.3(6) . . . . ?
C3 C4 C5 C6 0.0(5) . . . . ?
C4 C5 C6 C1 0.8(5) . . . . ?
C4 C5 C6 O1 179.5(3) . . . . ?
C2 C1 C6 C5 -1.4(4) . . . . ?
C13 C1 C6 C5 175.0(3) . . . . ?
C2 C1 C6 O1 179.9(2) . . . . ?
C13 C1 C6 O1 -3.7(4) . . . . ?
C7 O1 C6 C5 112.8(3) . . . . ?
C7 O1 C6 C1 -68.4(3) . . . . ?
C6 O1 C7 C8 -104.6(3) . . . . ?
C6 O1 C7 C12 75.2(3) . . . . ?
C12 C7 C8 C9 -0.3(4) . . . . ?
O1 C7 C8 C9 179.6(2) . . . . ?
C7 C8 C9 C10 -0.3(4) . . . . ?
C8 C9 C10 C11 0.4(4) . . . . ?
C9 C10 C11 C12 0.1(4) . . . . ?
C10 C11 C12 C7 -0.7(3) . . . . ?
C10 C11 C12 N1 -177.8(2) . . . . ?
C8 C7 C12 C11 0.8(3) . . . . ?
O1 C7 C12 C11 -179.1(2) . . . . ?
C8 C7 C12 N1 178.0(2) . . . . ?
O1 C7 C12 N1 -1.8(3) . . . . ?
C22 N1 C12 C11 -33.5(3) . . . . ?
C13 N1 C12 C11 127.6(2) . . . . ?
C22 N1 C12 C7 149.3(2) . . . . ?
C13 N1 C12 C7 -49.6(3) . . . . ?
C22 N1 C13 C14 -1.1(3) . . . . ?
C12 N1 C13 C14 -164.8(2) . . . . ?
C22 N1 C13 C1 178.0(2) . . . . ?
C12 N1 C13 C1 14.2(3) . . . . ?
C6 C1 C13 C14 -146.8(3) . . . . ?
C2 C1 C13 C14 29.5(4) . . . . ?
C6 C1 C13 N1 34.4(3) . . . . ?
C2 C1 C13 N1 -149.3(2) . . . . ?
N1 C13 C14 C19 0.9(3) . . . . ?
C1 C13 C14 C19 -178.0(2) . . . . ?
N1 C13 C14 N2 -178.8(2) . . . . ?
C1 C13 C14 N2 2.2(4) . . . . ?
C15 N2 C14 C13 89.2(3) . . . . ?
C15 N2 C14 C19 -90.5(3) . . . . ?
C14 N2 C15 C16 -49.2(3) . . . . ?
C14 N2 C15 C17 -169.4(2) . . . . ?
C14 N2 C15 C18 72.7(3) . . . . ?
C13 C14 C19 C22 -0.4(3) . . . . ?
N2 C14 C19 C22 179.3(2) . . . . ?
C13 C14 C19 C20 -178.1(2) . . . . ?
N2 C14 C19 C20 1.7(4) . . . . ?
C21 O5 C20 O4 -7.2(5) . . . . ?
C21 O5 C20 C19 174.6(3) . . . . ?
C22 C19 C20 O4 144.7(3) . . . . ?
C14 C19 C20 O4 -38.2(4) . . . . ?
C22 C19 C20 O5 -37.2(4) . . . . ?
C14 C19 C20 O5 140.0(3) . . . . ?
C13 N1 C22 C19 0.8(3) . . . . ?
C12 N1 C22 C19 164.3(2) . . . . ?
C13 N1 C22 C23 171.5(2) . . . . ?
C12 N1 C22 C23 -25.0(4) . . . . ?
C14 C19 C22 N1 -0.2(3) . . . . ?
C20 C19 C22 N1 177.3(3) . . . . ?
C14 C19 C22 C23 -170.2(2) . . . . ?
C20 C19 C22 C23 7.3(4) . . . . ?
C24 O3 C23 O2 -11.3(4) . . . . ?
C24 O3 C23 C22 167.2(2) . . . . ?
N1 C22 C23 O2 -41.4(4) . . . . ?
C19 C22 C23 O2 127.3(3) . . . . ?
N1 C22 C23 O3 140.1(2) . . . . ?
C19 C22 C23 O3 -51.2(4) . . . . ?
